data_2021937
loop_
_publ_author_name
'Wang, Saier'
'Bi, Rong'
'Liu, Jiadi'
'Shi, Ying'
'Wang, Kuaibing'
'Mao, Feifei'
'Wu, Hua'

_publ_section_title
;
 A self-penetrated three-dimensional zinc(II) coordination framework based
 on 4,4',4''-(1,3,5-triazine-2,4,6-triyl)tribenzoic acid and
 1,3-bis[(imidazol-1-yl)methyl]benzene ligands: synthesis, structure and
 properties
;
_journal_coeditor_code QF3030
_journal_issue 1
_journal_name_full 'Acta Crystallographica Section C'
_journal_page_first 10
_journal_page_last 16
_journal_paper_doi 10.1107/S2053229619015547
_journal_volume 76
_journal_year 2020
_chemical_formula_iupac '[Zn3 (C24 H12 N3 O6)2 (C14 H14 N4)3], 2C3 H7 N O, 3H2 O'
_chemical_formula_moiety 'C90 H66 N18 O12 Zn3, 2(C3 H7 N O), 3(H2 O)'
_chemical_formula_sum 'C96 H86 N20 O17 Zn3'
_chemical_formula_weight 1987.95
_chemical_name_systematic
;Poly[[tris{\m-1,3-bis[(imidazol-1-yl)methyl]benzene}bis[\m~3~-4,4',4''-(1,3,5-triazine-2,4,6-triyl)tribenzoato]trizinc(II)] dimethylformamide disolvate
trihydrate]
;
_space_group_crystal_system monoclinic
_space_group_IT_number 7
_space_group_name_Hall 'P -2yc'
_space_group_name_H-M_alt 'P 1 c 1'
_atom_sites_solution_hydrogens mixed
_atom_sites_solution_primary dual
_atom_sites_solution_secondary difmap
_audit_creation_method SHELXL-2014/7
_cell_angle_alpha 90
_cell_angle_beta 102.782(2)
_cell_angle_gamma 90
_cell_formula_units_Z 2
_cell_length_a 16.9080(11)
_cell_length_b 8.4320(6)
_cell_length_c 34.872(3)
_cell_measurement_reflns_used 13927
_cell_measurement_temperature 293(2)
_cell_measurement_theta_max 25.4
_cell_measurement_theta_min 2.4
_cell_volume 4848.4(6)
_computing_cell_refinement
;
SAINT (Bruker, 2015)
;
_computing_data_collection
;
APEX3 (Bruker, 2015)
;
_computing_data_reduction
;
SAINT (Bruker, 2015)
;
_computing_molecular_graphics
;
SHELXTL (Bruker, 2015) and
DIAMOND (Brandenburg & Putz, 2005)
;
_computing_publication_material
;
SHELXTL (Bruker, 2015)
;
_computing_structure_refinement
;
SHELXL2014 (Sheldrick, 2015b)
;
_computing_structure_solution
;
SHELXT2014 (Sheldrick, 2015a)
;
_diffrn_ambient_temperature 293(2)
_diffrn_measured_fraction_theta_full 0.998
_diffrn_measured_fraction_theta_max 0.998
_diffrn_measurement_device_type 'Bruker D8 Venture Photon 100'
_diffrn_measurement_method '\f and \w scans'
_diffrn_radiation_type MoK\a
_diffrn_radiation_wavelength 0.71073
_diffrn_reflns_av_R_equivalents 0.0506
_diffrn_reflns_av_unetI/netI 0.0682
_diffrn_reflns_limit_h_max 19
_diffrn_reflns_limit_h_min -20
_diffrn_reflns_limit_k_max 10
_diffrn_reflns_limit_k_min -10
_diffrn_reflns_limit_l_max 42
_diffrn_reflns_limit_l_min -42
_diffrn_reflns_number 32655
_diffrn_reflns_theta_full 25.242
_diffrn_reflns_theta_max 25.350
_diffrn_reflns_theta_min 2.440
_diffrn_source 'Incoatec I\mS'
_exptl_absorpt_coefficient_mu 0.812
_exptl_absorpt_correction_T_max 0.885
_exptl_absorpt_correction_T_min 0.807
_exptl_absorpt_correction_type multi-scan
_exptl_absorpt_process_details
;
(SADABS; Bruker, 2015)
;
_exptl_crystal_colour colourless
_exptl_crystal_density_diffrn 1.356
_exptl_crystal_description block
_exptl_crystal_F_000 2045
_exptl_crystal_size_max 0.30
_exptl_crystal_size_mid 0.22
_exptl_crystal_size_min 0.15
_refine_diff_density_max 1.011
_refine_diff_density_min -0.704
_refine_ls_abs_structure_details
;
 Refined as an inversion twin.
;
_refine_ls_abs_structure_Flack 0.481(17)
_refine_ls_extinction_method none
_refine_ls_goodness_of_fit_ref 1.083
_refine_ls_hydrogen_treatment mixed
_refine_ls_matrix_type full
_refine_ls_number_parameters 1257
_refine_ls_number_reflns 13927
_refine_ls_number_restraints 15
_refine_ls_restrained_S_all 1.085
_refine_ls_R_factor_all 0.0635
_refine_ls_R_factor_gt 0.0580
_refine_ls_shift/su_max 0.000
_refine_ls_shift/su_mean 0.000
_refine_ls_structure_factor_coef Fsqd
_refine_ls_weighting_details 'w=1/[\s^2^(Fo^2^)+(0.0856P)^2^+5.4769P] where P=(Fo^2^+2Fc^2^)/3'
_refine_ls_weighting_scheme calc
_refine_ls_wR_factor_gt 0.1575
_refine_ls_wR_factor_ref 0.1616
_reflns_number_gt 12577
_reflns_number_total 13927
_reflns_threshold_expression 'I > 2\s(I)'
_cod_data_source_file qf3030sup1.cif
_cod_data_source_block I
_cod_original_sg_symbol_H-M 'P c'
_cod_database_code 2021937
_shelx_space_group_comment
;
The symmetry employed for this shelxl refinement is uniquely defined
by the following loop, which should always be used as a source of
symmetry information in preference to the above space-group names.
They are only intended as comments.
;

loop_
_space_group_symop_operation_xyz
'x, y, z'
'x, -y, z+1/2'

loop_
_atom_site_type_symbol
_atom_site_label
_atom_site_fract_x
_atom_site_fract_y
_atom_site_fract_z
_atom_site_U_iso_or_equiv
_atom_site_adp_type
_atom_site_calc_flag
_atom_site_occupancy
Zn Zn1 0.26501(5) 0.44412(11) 0.16555(3) 0.0298(2) Uani d 1
Zn Zn2 0.52968(5) -0.44322(11) 0.39260(2) 0.0290(2) Uani d 1
Zn Zn3 -0.16808(6) 1.24880(12) 0.52930(3) 0.0351(2) Uani d 1
C C1 -0.1493(5) -1.2050(10) 0.1084(2) 0.0349(18) Uani d 1
C C2 -0.1207(5) -1.1251(10) 0.1478(2) 0.0343(18) Uani d 1
C C3 -0.0429(5) -1.0587(10) 0.1586(2) 0.0363(19) Uani d 1
H H62 -0.007185 -1.067378 0.141936 0.044 Uiso calc 1
C C4 -0.0197(5) -0.9805(11) 0.1940(3) 0.040(2) Uani d 1
H H63 0.032682 -0.940422 0.201404 0.048 Uiso calc 1
C C5 -0.0727(5) -0.9605(10) 0.2186(2) 0.0333(18) Uani d 1
C C6 -0.1502(5) -1.0266(11) 0.2083(3) 0.039(2) Uani d 1
H H58 -0.186207 -1.014301 0.224728 0.047 Uiso calc 1
C C7 -0.1734(6) -1.1114(11) 0.1731(2) 0.041(2) Uani d 1
H H59 -0.224262 -1.158769 0.166552 0.050 Uiso calc 1
C C8 -0.0480(5) -0.8713(10) 0.2559(2) 0.0318(17) Uani d 1
C C9 -0.0769(5) -0.7488(11) 0.3092(3) 0.0350(18) Uani d 1
C C10 -0.1373(5) -0.7018(10) 0.3314(2) 0.0318(17) Uani d 1
C C11 -0.1163(5) -0.6067(11) 0.3654(3) 0.0370(19) Uani d 1
H H5' -0.062673 -0.575393 0.374432 0.044 Uiso calc 1
C C012 0.0881(10) -0.374(2) 0.4524(5) 0.037(4) Uiso d 0.5
H H012 0.107266 -0.271134 0.450450 0.045 Uiso calc 0.5
C C12 -0.1733(5) -0.5595(10) 0.3855(2) 0.0331(18) Uani d 1
H H87' -0.157955 -0.497226 0.407948 0.040 Uiso calc 1
C C13 -0.2542(5) -0.6044(10) 0.3726(2) 0.0308(17) Uani d 1
C C14 -0.2752(5) -0.6984(11) 0.3391(2) 0.038(2) Uani d 1
H H86' -0.329068 -0.727104 0.329703 0.045 Uiso calc 1
C C15 -0.3185(5) -0.5385(10) 0.3919(2) 0.0298(18) Uani d 1
C C16 -0.2181(5) -0.7490(12) 0.3199(3) 0.043(2) Uani d 1
H H55 -0.233325 -0.816835 0.298521 0.051 Uiso calc 1
C C17 0.0516(5) -0.7460(11) 0.2994(2) 0.0356(18) Uani d 1
C C18 0.1859(5) -0.6912(11) 0.2838(2) 0.038(2) Uani d 1
H H48 0.165267 -0.728649 0.258481 0.045 Uiso calc 1
C C19 0.1375(5) -0.6912(12) 0.3108(2) 0.0363(19) Uani d 1
C C20 0.1695(5) -0.6435(14) 0.3497(2) 0.046(2) Uani d 1
H H49 0.138000 -0.646349 0.368465 0.055 Uiso calc 1
C C21 0.2495(5) -0.5919(13) 0.3595(2) 0.044(2) Uani d 1
H H47 0.271727 -0.559256 0.385099 0.053 Uiso calc 1
C C22 0.2963(5) -0.5883(11) 0.3319(2) 0.0339(18) Uani d 1
C C23 0.3818(5) -0.5234(11) 0.3433(3) 0.0365(19) Uani d 1
C C24 0.5842(6) -0.3906(12) 0.4825(3) 0.044(2) Uani d 1
H H13 0.639661 -0.403583 0.484570 0.053 Uiso calc 1
C C25 0.5490(7) -0.3471(13) 0.5118(3) 0.050(2) Uani d 1
H H12 0.575503 -0.323916 0.537496 0.060 Uiso calc 1
C C26 0.4555(6) -0.3848(11) 0.4601(3) 0.041(2) Uani d 1
H H14 0.404308 -0.393680 0.443670 0.049 Uiso calc 1
C C27 0.4058(8) -0.3010(14) 0.5183(3) 0.062(3) Uani d 1
H H11A 0.398613 -0.387256 0.535602 0.074 Uiso calc 1
H H11B 0.354843 -0.284631 0.499533 0.074 Uiso calc 1
C C28 0.4292(5) -0.1496(11) 0.5425(3) 0.040(2) Uani d 1
C C29 0.4309(6) -0.1509(12) 0.5823(3) 0.045(2) Uani d 1
H H10 0.415872 -0.240588 0.594538 0.054 Uiso calc 1
C C30 0.4551(8) -0.0169(15) 0.6029(3) 0.061(3) Uani d 1
H H5 0.454681 -0.015284 0.629530 0.074 Uiso calc 1
C C31 0.4802(6) 0.1163(13) 0.5866(3) 0.051(3) Uani d 1
H H6 0.499288 0.203550 0.602256 0.061 Uiso calc 1
C C32 0.4769(5) 0.1199(11) 0.5471(3) 0.0408(19) Uani d 1
C C33 0.4511(6) -0.0147(11) 0.5243(3) 0.042(2) Uani d 1
H H9 0.448559 -0.014030 0.497359 0.050 Uiso calc 1
C C34 0.5050(7) 0.2644(11) 0.5275(3) 0.050(2) Uani d 1
H H4A 0.462325 0.295126 0.505306 0.060 Uiso calc 1
H H4B 0.513219 0.351750 0.546114 0.060 Uiso calc 1
C C35 0.6556(6) 0.2597(12) 0.5349(3) 0.047(2) Uani d 1
H H2 0.667954 0.290619 0.561146 0.056 Uiso calc 1
C C36 0.5867(6) 0.1937(12) 0.4776(3) 0.046(2) Uani d 1
H H3 0.544517 0.170575 0.456237 0.055 Uiso calc 1
C C37 0.6669(6) 0.1881(12) 0.4784(3) 0.044(2) Uani d 1
H H1 0.689313 0.158981 0.457418 0.053 Uiso calc 1
C C38 0.5768(6) -0.0997(12) 0.3997(3) 0.044(2) Uani d 1
H H16 0.604556 -0.112947 0.425663 0.053 Uiso calc 1
C C39 0.5091(5) -0.1498(10) 0.3415(3) 0.0378(19) Uani d 1
H H18 0.480488 -0.203508 0.319455 0.045 Uiso calc 1
C C40 0.5674(6) 0.0405(12) 0.3793(3) 0.043(2) Uani d 1
H H17 0.585998 0.139964 0.388787 0.052 Uiso calc 1
C C41 0.4964(6) 0.1208(11) 0.3093(3) 0.042(2) Uani d 1
H H19A 0.440952 0.152148 0.308716 0.050 Uiso calc 1
H H19B 0.530168 0.215028 0.313389 0.050 Uiso calc 1
C C42 0.5777(6) 0.0257(13) 0.2610(3) 0.051(2) Uani d 1
H H21 0.624374 0.067358 0.277119 0.061 Uiso calc 1
C C43 0.4335(6) -0.0161(11) 0.2468(3) 0.0398(19) Uani d 1
H H25 0.383603 -0.003841 0.253487 0.048 Uiso calc 1
C C44 0.5013(6) 0.0431(10) 0.2713(3) 0.040(2) Uani d 1
C C45 0.5819(7) -0.0539(13) 0.2268(3) 0.059(3) Uani d 1
H H22 0.631779 -0.067616 0.220151 0.070 Uiso calc 1
C C46 0.5117(7) -0.1136(13) 0.2022(3) 0.053(3) Uani d 1
H H23 0.514946 -0.166701 0.179256 0.063 Uiso calc 1
C C47 0.4365(6) -0.0938(11) 0.2121(3) 0.044(2) Uani d 1
C C48 0.3609(7) -0.1569(11) 0.1856(3) 0.049(2) Uani d 1
H H27A 0.373581 -0.197349 0.161611 0.058 Uiso calc 1
H H27B 0.339544 -0.243689 0.198513 0.058 Uiso calc 1
C C49 0.2196(8) -0.0354(13) 0.1753(3) 0.054(3) Uani d 1
H H31 0.190665 -0.125136 0.179506 0.065 Uiso calc 1
C C50 0.1882(6) 0.1080(14) 0.1678(3) 0.053(3) Uani d 1
H H30 0.134310 0.136541 0.165917 0.063 Uiso calc 1
C C51 0.3155(6) 0.1175(10) 0.1675(3) 0.0390(19) Uani d 1
H H28 0.366046 0.153712 0.164914 0.047 Uiso calc 1
C C52 0.1918(5) 0.6315(10) 0.0948(2) 0.0348(18) Uani d 1
H H33 0.142746 0.636758 0.102634 0.042 Uiso calc 1
C C53 0.3168(5) 0.5829(11) 0.0937(3) 0.038(2) Uani d 1
H H87 0.369966 0.546925 0.101204 0.046 Uiso calc 1
C C54 0.2843(6) 0.6600(12) 0.0595(3) 0.042(2) Uani d 1
H H32 0.310699 0.686686 0.039671 0.051 Uiso calc 1
C C55 0.1460(6) 0.7760(12) 0.0297(3) 0.044(2) Uani d 1
H H34A 0.094263 0.721349 0.024638 0.052 Uiso calc 1
H H34B 0.165264 0.777553 0.005493 0.052 Uiso calc 1
C C56 0.1972(6) 1.0559(13) 0.0455(3) 0.054(3) Uani d 1
H H36 0.245496 1.026471 0.038807 0.064 Uiso calc 1
C C57 0.1349(5) 0.9460(10) 0.0428(2) 0.0372(19) Uani d 1
C C58 0.1876(7) 1.2094(14) 0.0581(4) 0.062(3) Uani d 1
H H40 0.228812 1.283365 0.059240 0.074 Uiso calc 1
C C59 0.1166(7) 1.2523(13) 0.0688(3) 0.056(3) Uani d 1
H H39 0.110747 1.355146 0.077423 0.067 Uiso calc 1
C C60 0.0540(5) 1.1441(10) 0.0670(2) 0.0356(18) Uani d 1
C C61 0.0640(5) 0.9905(11) 0.0546(2) 0.0350(18) Uani d 1
H H35 0.023239 0.916021 0.054195 0.042 Uiso calc 1
C C62 -0.0206(5) 1.1921(10) 0.0803(2) 0.0346(18) Uani d 1
H H41A -0.051675 1.097661 0.082972 0.042 Uiso calc 1
H H41B -0.004554 1.240521 0.106079 0.042 Uiso calc 1
C C63 -0.0782(5) 1.4595(10) 0.0590(3) 0.0344(18) Uani d 1
H H44 -0.048384 1.514688 0.080534 0.041 Uiso calc 1
C C64 -0.1616(6) 1.4038(11) 0.0035(3) 0.040(2) Uani d 1
H H43 -0.199808 1.414271 -0.020031 0.048 Uiso calc 1
C C65 -0.1260(5) 1.2687(11) 0.0182(3) 0.039(2) Uani d 1
H H42 -0.134932 1.168888 0.006677 0.046 Uiso calc 1
C C66 0.1153(5) 0.5140(11) 0.1796(3) 0.0336(19) Uani d 1
C C67 0.0551(5) 0.5511(10) 0.2039(2) 0.0320(18) Uani d 1
C C68 0.0746(5) 0.6445(12) 0.2376(3) 0.043(2) Uani d 1
H H70 0.126181 0.688411 0.245304 0.052 Uiso calc 1
C C69 0.0185(5) 0.6717(12) 0.2594(3) 0.043(2) Uani d 1
H H67 0.032909 0.731754 0.282203 0.051 Uiso calc 1
C C70 -0.0594(5) 0.6125(11) 0.2485(2) 0.0350(18) Uani d 1
C C71 -0.0797(6) 0.5169(13) 0.2150(3) 0.048(2) Uani d 1
H H68 -0.131006 0.471590 0.207878 0.058 Uiso calc 1
C C72 -0.0231(5) 0.4899(12) 0.1925(3) 0.043(2) Uani d 1
H H66 -0.037398 0.430288 0.169590 0.052 Uiso calc 1
C C73 -0.1219(5) 0.6456(10) 0.2708(2) 0.0329(18) Uani d 1
C C74 -0.2534(5) 0.6219(11) 0.2754(2) 0.0346(19) Uani d 1
C C75 -0.1641(5) 0.7578(10) 0.3216(2) 0.0304(17) Uani d 1
C C76 -0.1464(5) 0.8505(10) 0.3589(2) 0.0335(18) Uani d 1
C C77 -0.0734(5) 0.9344(11) 0.3707(3) 0.0374(19) Uani d 1
H H83 -0.034738 0.929404 0.355496 0.045 Uiso calc 1
C C78 -0.0583(6) 1.0239(11) 0.4045(3) 0.042(2) Uani d 1
H H82 -0.010405 1.081785 0.411146 0.050 Uiso calc 1
C C79 -0.1134(5) 1.0297(10) 0.4290(2) 0.0348(18) Uani d 1
C C80 -0.1849(5) 0.9446(10) 0.4178(3) 0.038(2) Uani d 1
H H80 -0.222126 0.945222 0.433893 0.046 Uiso calc 1
C C81 -0.0967(6) 1.1293(11) 0.4661(3) 0.040(2) Uani d 1
C C82 -0.2021(5) 0.8575(11) 0.3827(3) 0.0378(19) Uani d 1
H H79 -0.251159 0.803930 0.375359 0.045 Uiso calc 1
C C83 -0.3349(5) 0.5619(12) 0.2577(3) 0.039(2) Uani d 1
C C84 -0.4007(5) 0.5783(12) 0.2757(2) 0.037(2) Uani d 1
H H74 -0.392604 0.618528 0.301077 0.045 Uiso calc 1
C C85 -0.4779(5) 0.5348(11) 0.2557(3) 0.039(2) Uani d 1
H H75 -0.521267 0.547203 0.267880 0.047 Uiso calc 1
C C86 -0.3494(6) 0.4997(19) 0.2196(4) 0.076(4) Uani d 1
H H76 -0.306616 0.488080 0.207056 0.092 Uiso calc 1
C C87 -0.4274(6) 0.4551(18) 0.2002(4) 0.078(5) Uani d 1
H H1' -0.435778 0.412669 0.175022 0.093 Uiso calc 1
C C88 -0.4917(5) 0.4725(12) 0.2175(3) 0.038(2) Uani d 1
C C89 -0.5747(5) 0.4436(10) 0.1934(3) 0.0358(19) Uani d 1
C C93 0.2635(5) -0.6373(12) 0.2937(3) 0.042(2) Uani d 1
H H93 0.294668 -0.633125 0.274828 0.050 Uiso calc 1
C C95 0.6653(10) -0.438(2) 0.6128(4) 0.083(5) Uani d 1
H H95 0.695928 -0.530040 0.617131 0.100 Uiso calc 1
C C96 0.6668(13) -0.154(2) 0.6121(9) 0.185(14) Uani d 1
H H96A 0.704519 -0.067436 0.616621 0.278 Uiso calc 1
H H96B 0.635420 -0.149397 0.585530 0.278 Uiso calc 1
H H96C 0.631224 -0.146902 0.629987 0.278 Uiso calc 1
C C97 0.7953(10) -0.291(2) 0.6276(5) 0.094(5) Uani d 1
H H97A 0.815387 -0.397791 0.630702 0.140 Uiso calc 1
H H97B 0.814858 -0.239912 0.606906 0.140 Uiso calc 1
H H97C 0.813814 -0.233848 0.651722 0.140 Uiso calc 1
C C98 0.283(2) -0.157(5) 0.3972(8) 0.116(14) Uani d 0.5
H H98 0.252062 -0.216392 0.411132 0.139 Uiso calc 0.5
C C99 0.305(2) -0.027(3) 0.3399(8) 0.091(10) Uani d 0.5
H H99A 0.280071 -0.003733 0.313006 0.137 Uiso calc 0.5
H H99B 0.318699 0.070591 0.354087 0.137 Uiso calc 0.5
H H99C 0.353952 -0.087004 0.340809 0.137 Uiso calc 0.5
C C100 0.1756(12) -0.178(3) 0.3349(7) 0.064(6) Uani d 0.5
H H10A 0.166473 -0.133664 0.308930 0.096 Uiso calc 0.5
H H10B 0.178242 -0.291027 0.333477 0.096 Uiso calc 0.5
H H10C 0.131877 -0.147767 0.346953 0.096 Uiso calc 0.5
C C102 0.2280(13) -0.421(3) 0.4532(7) 0.056(5) Uiso d 0.5
H H10D 0.261999 -0.507866 0.449395 0.085 Uiso calc 0.5
H H10E 0.230434 -0.339416 0.434212 0.085 Uiso calc 0.5
H H10F 0.246591 -0.378598 0.479221 0.085 Uiso calc 0.5
C C103 0.1316(19) -0.634(3) 0.4330(12) 0.116(12) Uiso d 0.5
H H10G 0.182578 -0.683647 0.433044 0.174 Uiso calc 0.5
H H10H 0.103261 -0.693633 0.449204 0.174 Uiso calc 0.5
H H10I 0.099484 -0.629527 0.406638 0.174 Uiso calc 0.5
N N1 0.2577(4) 0.5666(8) 0.1154(2) 0.0331(15) Uani d 1
N N2 0.2043(4) 0.6909(9) 0.0600(2) 0.0349(15) Uani d 1
N N3 0.2506(4) 0.2081(8) 0.1631(2) 0.0331(15) Uani d 1
N N4 0.3003(5) -0.0322(9) 0.1761(2) 0.0443(18) Uani d 1
N N5 0.5252(4) 0.0045(9) 0.3423(2) 0.0363(16) Uani d 1
N N6 0.5384(4) -0.2169(8) 0.37536(19) 0.0313(15) Uani d 1
N N7 0.5252(4) -0.4128(9) 0.44889(19) 0.0346(16) Uani d 1
N N8 0.4687(5) -0.3431(9) 0.4974(2) 0.0413(18) Uani d 1
N N11 -0.0733(4) 1.3039(8) 0.0537(2) 0.0338(15) Uani d 1
N N12 -0.1318(4) 1.5259(8) 0.0294(2) 0.0377(16) Uani d 1
N N13 0.0302(4) -0.8301(9) 0.2662(2) 0.0370(17) Uani d 1
N N14 0.0001(4) -0.7019(9) 0.3223(2) 0.0338(15) Uani d 1
N N15 -0.1042(4) -0.8344(9) 0.27640(19) 0.0342(16) Uani d 1
N N16 -0.1951(4) 0.5878(9) 0.2561(2) 0.0372(16) Uani d 1
N N17 -0.1028(4) 0.7326(9) 0.30387(19) 0.0328(15) Uani d 1
N N18 -0.2409(4) 0.7058(9) 0.3090(2) 0.0336(15) Uani d 1
N N19 0.5797(5) 0.2395(9) 0.5138(2) 0.0397(17) Uani d 1
N N20 0.7100(4) 0.2313(9) 0.5146(2) 0.0380(16) Uani d 1
N N21 0.7079(9) -0.2933(18) 0.6178(4) 0.098(4) Uani d 1
N N22 0.1456(16) -0.475(4) 0.4484(15) 0.179(18) Uiso d 0.5
N N23 0.2496(11) -0.119(2) 0.3578(5) 0.049(4) Uani d 0.5
O O1 -0.3914(3) -0.5794(7) 0.37600(17) 0.0327(13) Uani d 1
O O2 -0.3000(4) -0.4471(8) 0.42057(19) 0.0406(15) Uani d 1
O O3 -0.1143(4) -1.1620(7) 0.08136(17) 0.0398(14) Uani d 1
O O4 -0.2033(4) -1.3038(8) 0.10418(18) 0.0507(17) Uani d 1
O O5 0.4086(4) -0.4486(9) 0.31775(18) 0.0471(17) Uani d 1
O O6 0.4217(4) -0.5483(8) 0.37772(18) 0.0426(15) Uani d 1
O O7 0.1903(4) 0.5468(7) 0.19462(19) 0.0404(15) Uani d 1
O O8 0.0928(4) 0.4529(9) 0.14648(19) 0.0473(18) Uani d 1
O O9 -0.6354(3) 0.4747(8) 0.20803(18) 0.0390(14) Uani d 1
O O10 -0.5816(4) 0.3934(9) 0.15923(19) 0.0482(16) Uani d 1
O O11 -0.1485(4) 1.1106(8) 0.48773(19) 0.0447(15) Uani d 1
O O12 -0.0370(4) 1.2177(9) 0.4732(2) 0.0558(18) Uani d 1
O O20 0.5884(8) -0.4536(14) 0.6029(3) 0.101(4) Uani d 1
O O21 0.3498(17) -0.114(3) 0.4133(8) 0.115(8) Uiso d 0.5
O O22 0.0076(10) -0.363(2) 0.4585(5) 0.077(5) Uani d 0.5
O O1W 0.4026(5) 0.1934(11) 0.4276(2) 0.065(2) Uani d 1
O O2W 0.2868(5) -0.2739(10) 0.2617(3) 0.064(2) Uani d 1
O O3W 0.2940(9) 0.7218(17) -0.0291(4) 0.078(3) Uiso d 0.7
O O3W' 0.3058(16) 0.616(3) -0.0304(8) 0.057(6) Uiso d 0.3
H H1WA 0.408(7) 0.260(12) 0.409(3) 0.086 Uiso d 1
H H1WB 0.356(4) 0.219(14) 0.432(4) 0.086 Uiso d 1
H H2WA 0.332(4) -0.322(13) 0.265(4) 0.086 Uiso d 1
H H2WB 0.255(5) -0.322(14) 0.243(3) 0.086 Uiso d 1

loop_
_atom_site_aniso_label
_atom_site_aniso_U_11
_atom_site_aniso_U_22
_atom_site_aniso_U_33
_atom_site_aniso_U_12
_atom_site_aniso_U_13
_atom_site_aniso_U_23
Zn1 0.0206(4) 0.0438(5) 0.0255(5) -0.0005(4) 0.0060(4) -0.0020(4)
Zn2 0.0202(4) 0.0449(5) 0.0219(4) -0.0012(4) 0.0044(3) -0.0034(4)
Zn3 0.0330(5) 0.0378(5) 0.0290(5) -0.0014(4) -0.0051(4) -0.0020(4)
C1 0.032(4) 0.038(4) 0.030(4) 0.001(4) -0.002(3) 0.003(3)
C2 0.039(5) 0.039(4) 0.021(4) 0.001(4) -0.001(3) 0.002(3)
C3 0.031(4) 0.049(5) 0.028(4) 0.000(4) 0.004(4) -0.004(4)
C4 0.027(4) 0.053(5) 0.034(5) -0.004(4) -0.005(4) 0.000(4)
C5 0.028(4) 0.044(5) 0.025(4) -0.004(4) -0.001(3) -0.003(3)
C6 0.022(4) 0.061(6) 0.032(5) -0.004(4) 0.002(3) -0.002(4)
C7 0.037(5) 0.056(5) 0.026(4) -0.009(4) -0.003(4) 0.000(4)
C8 0.025(4) 0.050(5) 0.019(4) -0.003(4) 0.001(3) 0.000(3)
C9 0.022(4) 0.048(5) 0.034(4) 0.002(4) 0.002(3) 0.000(4)
C10 0.023(4) 0.050(5) 0.023(4) 0.003(4) 0.006(3) -0.002(3)
C11 0.016(4) 0.056(5) 0.037(5) -0.001(4) 0.004(3) -0.006(4)
C12 0.022(4) 0.053(5) 0.024(4) 0.003(4) 0.003(3) -0.006(4)
C13 0.026(4) 0.041(4) 0.026(4) 0.001(3) 0.007(3) 0.003(3)
C14 0.021(4) 0.061(5) 0.032(4) -0.010(4) 0.008(3) -0.015(4)
C15 0.030(4) 0.040(4) 0.021(4) 0.004(4) 0.007(3) 0.001(3)
C16 0.033(5) 0.065(6) 0.032(5) -0.012(4) 0.010(4) -0.015(4)
C17 0.024(4) 0.060(5) 0.021(4) -0.002(4) 0.000(3) -0.001(4)
C18 0.023(4) 0.062(6) 0.027(4) -0.011(4) 0.006(3) -0.010(4)
C19 0.023(4) 0.064(6) 0.022(4) -0.002(4) 0.004(3) -0.005(4)
C20 0.022(4) 0.095(8) 0.025(4) -0.009(5) 0.011(3) -0.021(5)
C21 0.030(5) 0.087(7) 0.016(4) -0.011(5) 0.005(3) -0.014(4)
C22 0.019(4) 0.053(5) 0.028(4) -0.007(4) 0.002(3) -0.006(4)
C23 0.021(4) 0.057(5) 0.030(5) -0.007(4) 0.005(3) -0.011(4)
C24 0.033(5) 0.065(6) 0.032(5) -0.001(4) 0.002(4) -0.002(4)
C25 0.061(7) 0.065(6) 0.023(4) 0.004(5) 0.007(4) -0.009(4)
C26 0.041(5) 0.057(5) 0.026(4) -0.007(4) 0.012(4) -0.002(4)
C27 0.083(8) 0.068(6) 0.053(6) -0.033(6) 0.053(6) -0.019(5)
C28 0.039(5) 0.056(5) 0.031(4) -0.011(4) 0.022(4) -0.005(4)
C29 0.047(5) 0.064(6) 0.028(5) -0.006(5) 0.016(4) 0.005(4)
C30 0.078(8) 0.078(7) 0.031(5) -0.021(6) 0.019(5) -0.016(5)
C31 0.052(6) 0.068(6) 0.042(5) -0.012(5) 0.027(5) -0.022(5)
C32 0.032(4) 0.048(5) 0.039(5) 0.002(4) 0.000(4) -0.003(4)
C33 0.049(5) 0.054(5) 0.022(4) -0.006(5) 0.008(4) -0.001(4)
C34 0.052(6) 0.045(5) 0.048(6) 0.004(5) 0.002(5) -0.002(4)
C35 0.048(6) 0.046(5) 0.038(5) 0.001(5) -0.006(4) 0.003(4)
C36 0.038(5) 0.053(5) 0.042(5) -0.006(4) -0.004(4) -0.008(4)
C37 0.034(5) 0.060(6) 0.034(5) -0.006(4) 0.002(4) -0.008(4)
C38 0.035(5) 0.050(5) 0.041(5) -0.006(4) -0.003(4) -0.006(4)
C39 0.032(4) 0.045(5) 0.034(5) 0.000(4) 0.001(4) -0.009(4)
C40 0.049(6) 0.053(6) 0.027(5) -0.011(5) 0.005(4) -0.007(4)
C41 0.042(5) 0.043(5) 0.037(5) -0.003(4) 0.002(4) 0.000(4)
C42 0.040(5) 0.064(6) 0.044(6) -0.003(5) 0.002(4) 0.008(5)
C43 0.040(5) 0.045(5) 0.030(5) 0.004(4) -0.003(4) 0.003(4)
C44 0.044(5) 0.039(5) 0.034(5) -0.006(4) 0.001(4) -0.001(4)
C45 0.052(6) 0.074(7) 0.051(7) -0.002(6) 0.014(5) 0.008(5)
C46 0.067(7) 0.063(6) 0.027(5) 0.015(6) 0.009(5) 0.006(4)
C47 0.052(6) 0.043(5) 0.031(5) 0.005(4) -0.003(4) 0.004(4)
C48 0.062(6) 0.038(5) 0.039(5) 0.001(5) -0.002(5) -0.007(4)
C49 0.061(7) 0.049(6) 0.045(6) -0.014(5) -0.003(5) 0.004(5)
C50 0.026(5) 0.067(7) 0.061(7) -0.014(5) 0.001(4) 0.012(5)
C51 0.042(5) 0.042(5) 0.034(5) 0.000(4) 0.010(4) -0.002(4)
C52 0.026(4) 0.044(5) 0.033(4) -0.001(4) 0.005(3) 0.001(4)
C53 0.027(4) 0.052(5) 0.038(5) 0.005(4) 0.014(4) 0.000(4)
C54 0.039(5) 0.064(6) 0.028(4) 0.001(4) 0.016(4) 0.005(4)
C55 0.040(5) 0.062(6) 0.026(4) 0.005(5) 0.001(4) 0.000(4)
C56 0.035(5) 0.068(7) 0.061(7) -0.002(5) 0.017(5) -0.010(5)
C57 0.035(5) 0.044(5) 0.029(4) 0.007(4) 0.000(4) 0.001(4)
C58 0.046(6) 0.060(7) 0.081(8) -0.017(5) 0.016(6) -0.019(6)
C59 0.049(6) 0.057(6) 0.059(7) -0.007(5) 0.006(5) -0.022(5)
C60 0.034(4) 0.038(4) 0.033(5) 0.000(4) 0.006(4) 0.007(4)
C61 0.027(4) 0.046(5) 0.029(4) 0.002(4) -0.001(3) 0.001(4)
C62 0.038(5) 0.037(4) 0.026(4) 0.007(4) 0.002(4) 0.004(3)
C63 0.029(4) 0.038(4) 0.031(4) -0.004(3) -0.004(3) 0.001(3)
C64 0.039(5) 0.048(5) 0.028(4) -0.002(4) -0.003(4) -0.003(4)
C65 0.035(5) 0.041(5) 0.035(5) -0.005(4) -0.002(4) -0.009(4)
C66 0.031(4) 0.043(5) 0.031(5) 0.000(4) 0.014(4) 0.001(4)
C67 0.026(4) 0.041(4) 0.031(4) 0.002(3) 0.010(3) 0.003(3)
C68 0.023(4) 0.066(6) 0.040(5) -0.008(4) 0.008(4) -0.005(4)
C69 0.028(4) 0.067(6) 0.035(5) -0.003(4) 0.013(4) -0.013(4)
C70 0.024(4) 0.055(5) 0.024(4) 0.000(4) 0.002(3) -0.001(4)
C71 0.027(5) 0.071(6) 0.049(6) -0.007(5) 0.014(4) -0.020(5)
C72 0.030(5) 0.064(6) 0.037(5) -0.004(4) 0.010(4) -0.015(4)
C73 0.027(4) 0.043(5) 0.028(4) 0.003(4) 0.006(3) 0.000(4)
C74 0.022(4) 0.055(5) 0.026(4) 0.007(4) 0.004(3) 0.003(4)
C75 0.022(4) 0.048(5) 0.020(4) 0.002(3) 0.003(3) -0.007(3)
C76 0.031(4) 0.043(5) 0.024(4) 0.000(4) 0.000(3) -0.001(3)
C77 0.032(4) 0.052(5) 0.029(4) 0.001(4) 0.008(4) -0.006(4)
C78 0.030(4) 0.045(5) 0.048(6) -0.007(4) 0.004(4) 0.001(4)
C79 0.036(5) 0.039(4) 0.026(4) -0.001(4) 0.000(3) -0.001(3)
C80 0.029(4) 0.051(5) 0.036(5) -0.001(4) 0.011(4) -0.008(4)
C81 0.041(5) 0.037(4) 0.035(5) 0.004(4) -0.008(4) 0.006(4)
C82 0.031(4) 0.048(5) 0.033(4) -0.001(4) 0.004(4) -0.007(4)
C83 0.025(4) 0.065(6) 0.029(4) -0.003(4) 0.007(4) -0.011(4)
C84 0.023(4) 0.068(6) 0.021(4) -0.002(4) 0.006(3) -0.005(4)
C85 0.028(4) 0.061(6) 0.028(4) 0.005(4) 0.005(4) -0.004(4)
C86 0.023(5) 0.142(12) 0.067(8) -0.018(6) 0.018(5) -0.061(8)
C87 0.025(5) 0.151(13) 0.058(7) -0.013(6) 0.011(5) -0.058(8)
C88 0.026(4) 0.059(6) 0.028(4) -0.007(4) 0.005(3) -0.009(4)
C89 0.032(5) 0.038(4) 0.037(5) -0.004(4) 0.007(4) 0.004(4)
C93 0.030(4) 0.069(6) 0.029(4) -0.004(4) 0.011(4) -0.006(4)
C95 0.077(10) 0.138(14) 0.037(6) 0.043(10) 0.020(7) 0.009(7)
C96 0.122(17) 0.079(12) 0.29(3) 0.002(12) -0.10(2) -0.040(17)
C97 0.080(10) 0.105(11) 0.086(11) 0.001(9) -0.003(8) -0.012(9)
C98 0.11(2) 0.15(3) 0.070(19) -0.10(2) -0.016(17) 0.028(19)
C99 0.14(3) 0.065(15) 0.09(2) 0.041(17) 0.06(2) -0.003(14)
C100 0.034(10) 0.100(18) 0.053(13) -0.014(11) 0.001(9) -0.031(12)
N1 0.027(3) 0.041(4) 0.032(4) 0.000(3) 0.007(3) -0.006(3)
N2 0.028(4) 0.045(4) 0.031(4) -0.001(3) 0.004(3) -0.001(3)
N3 0.036(4) 0.032(3) 0.029(4) -0.001(3) 0.002(3) 0.002(3)
N4 0.045(5) 0.041(4) 0.037(4) -0.004(4) -0.014(3) 0.004(3)
N5 0.036(4) 0.044(4) 0.028(4) -0.008(3) 0.005(3) -0.003(3)
N6 0.028(3) 0.041(4) 0.022(3) -0.006(3) 0.001(3) 0.001(3)
N7 0.032(4) 0.050(4) 0.022(3) -0.002(3) 0.007(3) 0.000(3)
N8 0.055(5) 0.048(4) 0.025(4) -0.007(4) 0.019(4) -0.008(3)
N11 0.031(4) 0.039(4) 0.028(4) 0.002(3) -0.002(3) 0.000(3)
N12 0.039(4) 0.035(4) 0.034(4) 0.003(3) -0.002(3) 0.002(3)
N13 0.021(3) 0.062(5) 0.027(4) 0.001(3) 0.002(3) -0.013(3)
N14 0.023(3) 0.053(4) 0.026(3) 0.000(3) 0.006(3) -0.006(3)
N15 0.025(3) 0.054(4) 0.022(3) 0.000(3) 0.002(3) -0.006(3)
N16 0.025(4) 0.063(5) 0.023(3) -0.005(3) 0.003(3) -0.005(3)
N17 0.024(3) 0.050(4) 0.024(3) 0.000(3) 0.004(3) -0.001(3)
N18 0.021(3) 0.052(4) 0.027(3) 0.003(3) 0.004(3) -0.006(3)
N19 0.035(4) 0.041(4) 0.036(4) -0.002(3) -0.006(3) 0.001(3)
N20 0.033(4) 0.043(4) 0.033(4) -0.004(3) -0.004(3) 0.000(3)
N21 0.086(9) 0.102(10) 0.089(9) 0.015(8) -0.017(7) -0.038(8)
N23 0.056(10) 0.051(9) 0.035(9) -0.027(8) -0.001(7) 0.001(7)
O1 0.021(3) 0.048(3) 0.031(3) -0.003(2) 0.008(2) -0.006(3)
O2 0.031(3) 0.058(4) 0.031(3) -0.001(3) 0.004(3) -0.007(3)
O3 0.039(3) 0.049(4) 0.028(3) -0.009(3) 0.001(3) -0.001(3)
O4 0.052(4) 0.061(4) 0.031(3) -0.017(4) -0.007(3) 0.002(3)
O5 0.033(3) 0.080(5) 0.029(3) -0.025(3) 0.008(3) -0.008(3)
O6 0.023(3) 0.075(5) 0.028(3) -0.011(3) 0.002(3) -0.002(3)
O7 0.026(3) 0.058(4) 0.036(3) -0.001(3) 0.005(3) -0.001(3)
O8 0.034(3) 0.083(5) 0.029(3) -0.006(3) 0.016(3) -0.010(3)
O9 0.020(3) 0.059(4) 0.037(3) 0.001(3) 0.004(2) -0.001(3)
O10 0.036(3) 0.073(4) 0.033(4) -0.001(3) 0.002(3) -0.006(3)
O11 0.050(4) 0.046(3) 0.037(3) -0.001(3) 0.006(3) -0.006(3)
O12 0.055(4) 0.065(5) 0.040(4) -0.016(4) -0.004(3) -0.012(3)
O20 0.120(10) 0.116(9) 0.055(6) 0.031(7) -0.006(6) -0.015(5)
O22 0.067(11) 0.104(14) 0.060(11) 0.027(10) 0.012(9) 0.007(10)
O1W 0.045(4) 0.093(6) 0.054(5) -0.002(4) 0.004(4) 0.006(4)
O2W 0.059(5) 0.079(6) 0.055(5) -0.003(4) 0.011(4) -0.005(4)

loop_
_atom_type_symbol
_atom_type_description
_atom_type_scat_dispersion_real
_atom_type_scat_dispersion_imag
_atom_type_scat_source
C C 0.0033 0.0016 'International Tables Vol C Tables 4.2.6.8 and 6.1.1.4'
H H 0.0000 0.0000 'International Tables Vol C Tables 4.2.6.8 and 6.1.1.4'
N N 0.0061 0.0033 'International Tables Vol C Tables 4.2.6.8 and 6.1.1.4'
O O 0.0106 0.0060 'International Tables Vol C Tables 4.2.6.8 and 6.1.1.4'
Zn Zn 0.2839 1.4301 'International Tables Vol C Tables 4.2.6.8 and 6.1.1.4'

loop_
_geom_angle_atom_site_label_1
_geom_angle_atom_site_label_2
_geom_angle_atom_site_label_3
_geom_angle_site_symmetry_1
_geom_angle_site_symmetry_3
_geom_angle
O7 Zn1 O9 . 1_655 95.3(2)
O7 Zn1 N3 . . 111.7(3)
O9 Zn1 N3 1_655 . 103.5(3)
O7 Zn1 N1 . . 107.2(3)
O9 Zn1 N1 1_655 . 117.3(3)
N3 Zn1 N1 . . 119.3(3)
O1 Zn2 O6 1_655 . 108.0(3)
O1 Zn2 N7 1_655 . 123.1(3)
O6 Zn2 N7 . . 94.7(3)
O1 Zn2 N6 1_655 . 111.7(3)
O6 Zn2 N6 . . 117.8(3)
N7 Zn2 N6 . . 101.1(3)
O11 Zn3 O3 . 2 110.0(3)
O11 Zn3 N12 . 2_585 117.9(3)
O3 Zn3 N12 2 2_585 105.7(3)
O11 Zn3 N20 . 1_465 95.8(3)
O3 Zn3 N20 2 1_465 116.2(3)
N12 Zn3 N20 2_585 1_465 111.5(3)
O4 C1 O3 . . 124.3(8)
O4 C1 C2 . . 119.6(8)
O3 C1 C2 . . 116.1(7)
C7 C2 C3 . . 119.5(8)
C7 C2 C1 . . 119.5(8)
C3 C2 C1 . . 120.9(7)
C4 C3 C2 . . 119.8(8)
C4 C3 H62 . . 120.1
C2 C3 H62 . . 120.1
C3 C4 C5 . . 121.3(8)
C3 C4 H63 . . 119.3
C5 C4 H63 . . 119.3
C4 C5 C6 . . 119.4(8)
C4 C5 C8 . . 120.9(7)
C6 C5 C8 . . 119.7(7)
C5 C6 C7 . . 119.7(8)
C5 C6 H58 . . 120.2
C7 C6 H58 . . 120.2
C2 C7 C6 . . 120.3(8)
C2 C7 H59 . . 119.9
C6 C7 H59 . . 119.9
N13 C8 N15 . . 124.8(7)
N13 C8 C5 . . 115.9(7)
N15 C8 C5 . . 119.3(7)
N14 C9 N15 . . 125.0(7)
N14 C9 C10 . . 118.5(7)
N15 C9 C10 . . 116.5(7)
C16 C10 C11 . . 116.9(7)
C16 C10 C9 . . 121.5(7)
C11 C10 C9 . . 121.6(7)
C12 C11 C10 . . 121.4(8)
C12 C11 H5' . . 119.3
C10 C11 H5' . . 119.3
N22 C012 O22 . . 143(2)
N22 C012 H012 . . 108.4
O22 C012 H012 . . 108.4
C11 C12 C13 . . 120.4(8)
C11 C12 H87' . . 119.8
C13 C12 H87' . . 119.8
C14 C13 C12 . . 118.4(7)
C14 C13 C15 . . 120.8(7)
C12 C13 C15 . . 120.5(7)
C16 C14 C13 . . 121.1(8)
C16 C14 H86' . . 119.5
C13 C14 H86' . . 119.5
O2 C15 O1 . . 124.1(7)
O2 C15 C13 . . 120.6(8)
O1 C15 C13 . . 115.3(7)
C14 C16 C10 . . 121.7(8)
C14 C16 H55 . . 119.1
C10 C16 H55 . . 119.1
N13 C17 N14 . . 124.6(7)
N13 C17 C19 . . 117.2(7)
N14 C17 C19 . . 118.1(7)
C93 C18 C19 . . 120.8(8)
C93 C18 H48 . . 119.6
C19 C18 H48 . . 119.6
C18 C19 C20 . . 120.1(8)
C18 C19 C17 . . 120.5(7)
C20 C19 C17 . . 119.4(7)
C21 C20 C19 . . 118.2(7)
C21 C20 H49 . . 120.9
C19 C20 H49 . . 120.9
C22 C21 C20 . . 121.0(8)
C22 C21 H47 . . 119.5
C20 C21 H47 . . 119.5
C21 C22 C93 . . 119.7(7)
C21 C22 C23 . . 119.2(7)
C93 C22 C23 . . 121.0(7)
O5 C23 O6 . . 124.1(8)
O5 C23 C22 . . 118.0(8)
O6 C23 C22 . . 118.0(7)
C25 C24 N7 . . 109.0(9)
C25 C24 H13 . . 125.5
N7 C24 H13 . . 125.5
N8 C25 C24 . . 107.7(8)
N8 C25 H12 . . 126.1
C24 C25 H12 . . 126.1
N8 C26 N7 . . 111.5(9)
N8 C26 H14 . . 124.2
N7 C26 H14 . . 124.2
N8 C27 C28 . . 110.5(8)
N8 C27 H11A . . 109.6
C28 C27 H11A . . 109.6
N8 C27 H11B . . 109.6
C28 C27 H11B . . 109.6
H11A C27 H11B . . 108.1
C29 C28 C33 . . 121.1(9)
C29 C28 C27 . . 119.4(8)
C33 C28 C27 . . 119.5(7)
C30 C29 C28 . . 117.6(9)
C30 C29 H10 . . 121.2
C28 C29 H10 . . 121.2
C29 C30 C31 . . 123.4(9)
C29 C30 H5 . . 118.3
C31 C30 H5 . . 118.3
C32 C31 C30 . . 119.3(10)
C32 C31 H6 . . 120.3
C30 C31 H6 . . 120.3
C31 C32 C33 . . 119.6(9)
C31 C32 C34 . . 121.5(9)
C33 C32 C34 . . 118.9(8)
C28 C33 C32 . . 119.0(8)
C28 C33 H9 . . 120.5
C32 C33 H9 . . 120.5
N19 C34 C32 . . 114.2(8)
N19 C34 H4A . . 108.7
C32 C34 H4A . . 108.7
N19 C34 H4B . . 108.7
C32 C34 H4B . . 108.7
H4A C34 H4B . . 107.6
N20 C35 N19 . . 112.7(9)
N20 C35 H2 . . 123.7
N19 C35 H2 . . 123.7
C37 C36 N19 . . 106.5(9)
C37 C36 H3 . . 126.7
N19 C36 H3 . . 126.7
C36 C37 N20 . . 109.9(8)
C36 C37 H1 . . 125.0
N20 C37 H1 . . 125.0
N6 C38 C40 . . 108.5(8)
N6 C38 H16 . . 125.8
C40 C38 H16 . . 125.8
N6 C39 N5 . . 111.7(8)
N6 C39 H18 . . 124.1
N5 C39 H18 . . 124.1
N5 C40 C38 . . 106.0(8)
N5 C40 H17 . . 127.0
C38 C40 H17 . . 127.0
C44 C41 N5 . . 108.6(7)
C44 C41 H19A . . 110.0
N5 C41 H19A . . 110.0
C44 C41 H19B . . 110.0
N5 C41 H19B . . 110.0
H19A C41 H19B . . 108.4
C45 C42 C44 . . 119.4(10)
C45 C42 H21 . . 120.3
C44 C42 H21 . . 120.3
C44 C43 C47 . . 122.2(9)
C44 C43 H25 . . 118.9
C47 C43 H25 . . 118.9
C43 C44 C42 . . 119.1(9)
C43 C44 C41 . . 120.9(9)
C42 C44 C41 . . 120.0(9)
C42 C45 C46 . . 120.4(10)
C42 C45 H22 . . 119.8
C46 C45 H22 . . 119.8
C45 C46 C47 . . 120.1(9)
C45 C46 H23 . . 119.9
C47 C46 H23 . . 119.9
C43 C47 C46 . . 118.8(9)
C43 C47 C48 . . 121.0(9)
C46 C47 C48 . . 120.2(9)
N4 C48 C47 . . 110.2(7)
N4 C48 H27A . . 109.6
C47 C48 H27A . . 109.6
N4 C48 H27B . . 109.6
C47 C48 H27B . . 109.6
H27A C48 H27B . . 108.1
C50 C49 N4 . . 110.0(9)
C50 C49 H31 . . 125.0
N4 C49 H31 . . 125.0
C49 C50 N3 . . 107.2(9)
C49 C50 H30 . . 126.4
N3 C50 H30 . . 126.4
N3 C51 N4 . . 112.2(8)
N3 C51 H28 . . 123.9
N4 C51 H28 . . 123.9
N1 C52 N2 . . 111.2(7)
N1 C52 H33 . . 124.4
N2 C52 H33 . . 124.4
C54 C53 N1 . . 109.0(7)
C54 C53 H87 . . 125.5
N1 C53 H87 . . 125.5
C53 C54 N2 . . 106.5(7)
C53 C54 H32 . . 126.7
N2 C54 H32 . . 126.7
N2 C55 C57 . . 110.6(7)
N2 C55 H34A . . 109.5
C57 C55 H34A . . 109.5
N2 C55 H34B . . 109.5
C57 C55 H34B . . 109.5
H34A C55 H34B . . 108.1
C58 C56 C57 . . 120.1(9)
C58 C56 H36 . . 120.0
C57 C56 H36 . . 120.0
C56 C57 C61 . . 119.1(8)
C56 C57 C55 . . 120.2(8)
C61 C57 C55 . . 120.5(8)
C59 C58 C56 . . 120.0(10)
C59 C58 H40 . . 120.0
C56 C58 H40 . . 120.0
C58 C59 C60 . . 121.0(10)
C58 C59 H39 . . 119.5
C60 C59 H39 . . 119.5
C61 C60 C59 . . 118.9(8)
C61 C60 C62 . . 121.3(8)
C59 C60 C62 . . 119.7(8)
C60 C61 C57 . . 120.8(8)
C60 C61 H35 . . 119.6
C57 C61 H35 . . 119.6
N11 C62 C60 . . 114.3(7)
N11 C62 H41A . . 108.7
C60 C62 H41A . . 108.7
N11 C62 H41B . . 108.7
C60 C62 H41B . . 108.7
H41A C62 H41B . . 107.6
N11 C63 N12 . . 110.9(7)
N11 C63 H44 . . 124.5
N12 C63 H44 . . 124.5
C65 C64 N12 . . 108.4(8)
C65 C64 H43 . . 125.8
N12 C64 H43 . . 125.8
C64 C65 N11 . . 107.8(8)
C64 C65 H42 . . 126.1
N11 C65 H42 . . 126.1
O8 C66 O7 . . 122.5(7)
O8 C66 C67 . . 120.4(8)
O7 C66 C67 . . 117.1(8)
C72 C67 C68 . . 118.8(7)
C72 C67 C66 . . 118.9(8)
C68 C67 C66 . . 122.2(8)
C69 C68 C67 . . 120.1(8)
C69 C68 H70 . . 119.9
C67 C68 H70 . . 119.9
C68 C69 C70 . . 121.9(9)
C68 C69 H67 . . 119.1
C70 C69 H67 . . 119.1
C69 C70 C71 . . 118.8(8)
C69 C70 C73 . . 122.6(8)
C71 C70 C73 . . 118.6(8)
C72 C71 C70 . . 119.7(9)
C72 C71 H68 . . 120.2
C70 C71 H68 . . 120.2
C71 C72 C67 . . 120.7(8)
C71 C72 H66 . . 119.7
C67 C72 H66 . . 119.7
N16 C73 N17 . . 124.0(7)
N16 C73 C70 . . 116.4(7)
N17 C73 C70 . . 119.6(7)
N16 C74 N18 . . 124.0(8)
N16 C74 C83 . . 116.2(7)
N18 C74 C83 . . 119.8(7)
N17 C75 N18 . . 126.0(7)
N17 C75 C76 . . 117.4(7)
N18 C75 C76 . . 116.6(6)
C82 C76 C77 . . 118.1(8)
C82 C76 C75 . . 120.8(7)
C77 C76 C75 . . 121.0(7)
C78 C77 C76 . . 120.9(8)
C78 C77 H83 . . 119.5
C76 C77 H83 . . 119.5
C77 C78 C79 . . 121.4(8)
C77 C78 H82 . . 119.3
C79 C78 H82 . . 119.3
C80 C79 C78 . . 117.9(8)
C80 C79 C81 . . 120.9(8)
C78 C79 C81 . . 121.1(8)
C79 C80 C82 . . 121.0(8)
C79 C80 H80 . . 119.5
C82 C80 H80 . . 119.5
O12 C81 O11 . . 126.0(9)
O12 C81 C79 . . 119.8(9)
O11 C81 C79 . . 114.2(8)
C76 C82 C80 . . 120.6(8)
C76 C82 H79 . . 119.7
C80 C82 H79 . . 119.7
C86 C83 C84 . . 118.2(8)
C86 C83 C74 . . 118.6(7)
C84 C83 C74 . . 122.9(7)
C85 C84 C83 . . 120.2(8)
C85 C84 H74 . . 119.9
C83 C84 H74 . . 119.9
C84 C85 C88 . . 121.1(8)
C84 C85 H75 . . 119.5
C88 C85 H75 . . 119.5
C87 C86 C83 . . 120.7(9)
C87 C86 H76 . . 119.7
C83 C86 H76 . . 119.7
C88 C87 C86 . . 121.2(10)
C88 C87 H1' . . 119.4
C86 C87 H1' . . 119.4
C87 C88 C85 . . 118.6(9)
C87 C88 C89 . . 118.5(8)
C85 C88 C89 . . 122.4(8)
O10 C89 O9 . . 122.7(8)
O10 C89 C88 . . 118.3(8)
O9 C89 C88 . . 119.0(8)
C18 C93 C22 . . 120.1(7)
C18 C93 H93 . . 119.9
C22 C93 H93 . . 119.9
O20 C95 N21 . . 126.1(14)
O20 C95 H95 . . 116.9
N21 C95 H95 . . 116.9
N21 C96 H96A . . 109.5
N21 C96 H96B . . 109.5
H96A C96 H96B . . 109.5
N21 C96 H96C . . 109.5
H96A C96 H96C . . 109.5
H96B C96 H96C . . 109.5
N21 C97 H97A . . 109.5
N21 C97 H97B . . 109.5
H97A C97 H97B . . 109.5
N21 C97 H97C . . 109.5
H97A C97 H97C . . 109.5
H97B C97 H97C . . 109.5
O21 C98 N23 . . 121(2)
O21 C98 H98 . . 119.4
N23 C98 H98 . . 119.4
N23 C99 H99A . . 109.5
N23 C99 H99B . . 109.5
H99A C99 H99B . . 109.5
N23 C99 H99C . . 109.5
H99A C99 H99C . . 109.5
H99B C99 H99C . . 109.5
N23 C100 H10A . . 109.5
N23 C100 H10B . . 109.5
H10A C100 H10B . . 109.5
N23 C100 H10C . . 109.5
H10A C100 H10C . . 109.5
H10B C100 H10C . . 109.5
N22 C102 H10D . . 109.5
N22 C102 H10E . . 109.5
H10D C102 H10E . . 109.5
N22 C102 H10F . . 109.5
H10D C102 H10F . . 109.5
H10E C102 H10F . . 109.5
N22 C103 H10G . . 109.5
N22 C103 H10H . . 109.5
H10G C103 H10H . . 109.5
N22 C103 H10I . . 109.5
H10G C103 H10I . . 109.5
H10H C103 H10I . . 109.5
C52 N1 C53 . . 106.6(7)
C52 N1 Zn1 . . 125.2(6)
C53 N1 Zn1 . . 127.8(6)
C52 N2 C54 . . 106.6(7)
C52 N2 C55 . . 127.4(7)
C54 N2 C55 . . 125.9(7)
C51 N3 C50 . . 105.7(8)
C51 N3 Zn1 . . 118.7(6)
C50 N3 Zn1 . . 133.3(7)
C51 N4 C49 . . 104.8(8)
C51 N4 C48 . . 125.1(8)
C49 N4 C48 . . 130.0(9)
C39 N5 C40 . . 107.5(8)
C39 N5 C41 . . 126.2(7)
C40 N5 C41 . . 126.1(8)
C39 N6 C38 . . 106.3(7)
C39 N6 Zn2 . . 129.9(6)
C38 N6 Zn2 . . 123.7(6)
C26 N7 C24 . . 104.3(7)
C26 N7 Zn2 . . 122.4(6)
C24 N7 Zn2 . . 132.6(6)
C26 N8 C25 . . 107.5(7)
C26 N8 C27 . . 125.0(9)
C25 N8 C27 . . 127.4(8)
C63 N11 C65 . . 106.8(7)
C63 N11 C62 . . 126.1(7)
C65 N11 C62 . . 127.1(7)
C63 N12 C64 . . 106.2(7)
C63 N12 Zn3 . 2_584 123.7(6)
C64 N12 Zn3 . 2_584 129.6(6)
C8 N13 C17 . . 115.6(7)
C9 N14 C17 . . 114.8(7)
C9 N15 C8 . . 115.2(7)
C73 N16 C74 . . 117.0(7)
C75 N17 C73 . . 114.9(7)
C74 N18 C75 . . 114.1(6)
C35 N19 C36 . . 106.1(8)
C35 N19 C34 . . 126.5(8)
C36 N19 C34 . . 127.4(8)
C35 N20 C37 . . 104.8(8)
C35 N20 Zn3 . 1_645 131.0(6)
C37 N20 Zn3 . 1_645 124.2(6)
C96 N21 C95 . . 119.9(15)
C96 N21 C97 . . 119.3(16)
C95 N21 C97 . . 120.8(13)
C012 N22 C103 . . 125(2)
C012 N22 C102 . . 120(2)
C103 N22 C102 . . 114.4(19)
C98 N23 C100 . . 125.5(18)
C98 N23 C99 . . 113(2)
C100 N23 C99 . . 121(2)
C15 O1 Zn2 . 1_455 111.7(5)
C1 O3 Zn3 . 2_554 112.3(5)
C23 O6 Zn2 . . 116.2(5)
C66 O7 Zn1 . . 112.2(5)
C89 O9 Zn1 . 1_455 107.4(6)
C81 O11 Zn3 . . 127.9(6)
H1WA O1W H1WB . . 102(4)
H2WA O2W H2WB . . 107(4)

loop_
_geom_bond_atom_site_label_1
_geom_bond_atom_site_label_2
_geom_bond_site_symmetry_2
_geom_bond_distance
Zn1 O7 . 1.985(6)
Zn1 O9 1_655 1.998(6)
Zn1 N3 . 2.005(7)
Zn1 N1 . 2.010(7)
Zn2 O1 1_655 1.943(6)
Zn2 O6 . 1.993(6)
Zn2 N7 . 1.997(6)
Zn2 N6 . 2.016(7)
Zn3 O11 . 1.945(6)
Zn3 O3 2 1.982(6)
Zn3 N12 2_585 1.996(7)
Zn3 N20 1_465 2.016(8)
C1 O4 . 1.222(10)
C1 O3 . 1.271(10)
C1 C2 . 1.511(12)
C2 C7 . 1.388(12)
C2 C3 . 1.402(12)
C3 C4 . 1.376(12)
C3 H62 . 0.9300
C4 C5 . 1.382(12)
C4 H63 . 0.9300
C5 C6 . 1.395(12)
C5 C8 . 1.481(11)
C6 C7 . 1.401(12)
C6 H58 . 0.9300
C7 H59 . 0.9300
C8 N13 . 1.337(10)
C8 N15 . 1.345(10)
C9 N14 . 1.340(10)
C9 N15 . 1.345(11)
C9 C10 . 1.467(10)
C10 C16 . 1.394(12)
C10 C11 . 1.410(12)
C11 C12 . 1.369(11)
C11 H5' . 0.9300
C012 N22 . 1.33(2)
C012 O22 . 1.426(18)
C012 H012 . 0.9300
C12 C13 . 1.395(11)
C12 H87' . 0.9300
C13 C14 . 1.390(12)
C13 C15 . 1.506(11)
C14 C16 . 1.359(11)
C14 H86' . 0.9300
C15 O2 . 1.246(10)
C15 O1 . 1.283(10)
C16 H55 . 0.9300
C17 N13 . 1.338(11)
C17 N14 . 1.359(10)
C17 C19 . 1.492(11)
C18 C93 . 1.359(12)
C18 C19 . 1.378(11)
C18 H48 . 0.9300
C19 C20 . 1.404(12)
C20 C21 . 1.390(12)
C20 H49 . 0.9300
C21 C22 . 1.376(11)
C21 H47 . 0.9300
C22 C93 . 1.387(12)
C22 C23 . 1.514(11)
C23 O5 . 1.254(11)
C23 O6 . 1.258(11)
C24 C25 . 1.344(12)
C24 N7 . 1.373(12)
C24 H13 . 0.9300
C25 N8 . 1.338(13)
C25 H12 . 0.9300
C26 N8 . 1.316(11)
C26 N7 . 1.343(11)
C26 H14 . 0.9300
C27 N8 . 1.460(11)
C27 C28 . 1.533(13)
C27 H11A . 0.9700
C27 H11B . 0.9700
C28 C29 . 1.385(12)
C28 C33 . 1.392(13)
C29 C30 . 1.352(15)
C29 H10 . 0.9300
C30 C31 . 1.368(16)
C30 H5 . 0.9300
C31 C32 . 1.367(13)
C31 H6 . 0.9300
C32 C33 . 1.400(13)
C32 C34 . 1.523(13)
C33 H9 . 0.9300
C34 N19 . 1.461(13)
C34 H4A . 0.9700
C34 H4B . 0.9700
C35 N20 . 1.300(13)
C35 N19 . 1.341(12)
C35 H2 . 0.9300
C36 C37 . 1.351(13)
C36 N19 . 1.352(12)
C36 H3 . 0.9300
C37 N20 . 1.360(11)
C37 H1 . 0.9300
C38 N6 . 1.369(11)
C38 C40 . 1.370(14)
C38 H16 . 0.9300
C39 N6 . 1.305(11)
C39 N5 . 1.328(12)
C39 H18 . 0.9300
C40 N5 . 1.364(12)
C40 H17 . 0.9300
C41 C44 . 1.497(13)
C41 N5 . 1.508(12)
C41 H19A . 0.9700
C41 H19B . 0.9700
C42 C45 . 1.385(15)
C42 C44 . 1.423(14)
C42 H21 . 0.9300
C43 C44 . 1.365(13)
C43 C47 . 1.385(13)
C43 H25 . 0.9300
C45 C46 . 1.395(16)
C45 H22 . 0.9300
C46 C47 . 1.399(14)
C46 H23 . 0.9300
C47 C48 . 1.500(14)
C48 N4 . 1.454(12)
C48 H27A . 0.9700
C48 H27B . 0.9700
C49 C50 . 1.324(16)
C49 N4 . 1.360(15)
C49 H31 . 0.9300
C50 N3 . 1.389(11)
C50 H30 . 0.9300
C51 N3 . 1.317(11)
C51 N4 . 1.335(12)
C51 H28 . 0.9300
C52 N1 . 1.306(11)
C52 N2 . 1.369(11)
C52 H33 . 0.9300
C53 C54 . 1.362(13)
C53 N1 . 1.389(10)
C53 H87 . 0.9300
C54 N2 . 1.382(11)
C54 H32 . 0.9300
C55 N2 . 1.464(12)
C55 C57 . 1.529(13)
C55 H34A . 0.9700
C55 H34B . 0.9700
C56 C58 . 1.388(15)
C56 C57 . 1.391(14)
C56 H36 . 0.9300
C57 C61 . 1.402(12)
C58 C59 . 1.382(15)
C58 H40 . 0.9300
C59 C60 . 1.389(13)
C59 H39 . 0.9300
C60 C61 . 1.387(13)
C60 C62 . 1.492(11)
C61 H35 . 0.9300
C62 N11 . 1.476(10)
C62 H41A . 0.9700
C62 H41B . 0.9700
C63 N11 . 1.331(11)
C63 N12 . 1.337(11)
C63 H44 . 0.9300
C64 C65 . 1.337(13)
C64 N12 . 1.389(12)
C64 H43 . 0.9300
C65 N11 . 1.388(11)
C65 H42 . 0.9300
C66 O8 . 1.245(11)
C66 O7 . 1.290(11)
C66 C67 . 1.494(10)
C67 C72 . 1.393(12)
C67 C68 . 1.394(13)
C68 C69 . 1.358(11)
C68 H70 . 0.9300
C69 C70 . 1.380(12)
C69 H67 . 0.9300
C70 C71 . 1.398(13)
C70 C73 . 1.472(11)
C71 C72 . 1.384(12)
C71 H68 . 0.9300
C72 H66 . 0.9300
C73 N16 . 1.324(11)
C73 N17 . 1.344(11)
C74 N16 . 1.341(10)
C74 N18 . 1.347(11)
C74 C83 . 1.469(12)
C75 N17 . 1.336(9)
C75 N18 . 1.349(10)
C75 C76 . 1.490(11)
C76 C82 . 1.389(11)
C76 C77 . 1.403(12)
C77 C78 . 1.373(13)
C77 H83 . 0.9300
C78 C79 . 1.399(12)
C78 H82 . 0.9300
C79 C80 . 1.385(12)
C79 C81 . 1.515(12)
C80 C82 . 1.401(12)
C80 H80 . 0.9300
C81 O12 . 1.234(11)
C81 O11 . 1.286(11)
C82 H79 . 0.9300
C83 C86 . 1.399(13)
C83 C84 . 1.400(11)
C84 C85 . 1.386(12)
C84 H74 . 0.9300
C85 C88 . 1.403(12)
C85 H75 . 0.9300
C86 C87 . 1.394(14)
C86 H76 . 0.9300
C87 C88 . 1.363(13)
C87 H1' . 0.9300
C88 C89 . 1.487(12)
C89 O10 . 1.247(11)
C89 O9 . 1.270(10)
C93 H93 . 0.9300
C95 O20 . 1.276(19)
C95 N21 . 1.41(2)
C95 H95 . 0.9300
C96 N21 . 1.36(2)
C96 H96A . 0.9600
C96 H96B . 0.9600
C96 H96C . 0.9600
C97 N21 . 1.44(2)
C97 H97A . 0.9600
C97 H97B . 0.9600
C97 H97C . 0.9600
C98 O21 . 1.21(3)
C98 N23 . 1.40(3)
C98 H98 . 0.9300
C99 N23 . 1.46(3)
C99 H99A . 0.9600
C99 H99B . 0.9600
C99 H99C . 0.9600
C100 N23 . 1.42(2)
C100 H10A . 0.9600
C100 H10B . 0.9600
C100 H10C . 0.9600
C102 N22 . 1.44(2)
C102 H10D . 0.9600
C102 H10E . 0.9600
C102 H10F . 0.9600
C103 N22 . 1.44(2)
C103 H10G . 0.9600
C103 H10H . 0.9600
C103 H10I . 0.9600
O1W H1WA . 0.88(3)
O1W H1WB . 0.86(3)
O2W H2WA . 0.85(3)
O2W H2WB . 0.85(3)
O3W O3W' . 0.91(3)

loop_
_geom_torsion_atom_site_label_1
_geom_torsion_atom_site_label_2
_geom_torsion_atom_site_label_3
_geom_torsion_atom_site_label_4
_geom_torsion_site_symmetry_4
_geom_torsion
O4 C1 C2 C7 . -26.3(12)
O3 C1 C2 C7 . 153.3(8)
O4 C1 C2 C3 . 156.4(9)
O3 C1 C2 C3 . -24.0(12)
C7 C2 C3 C4 . -0.1(13)
C1 C2 C3 C4 . 177.2(8)
C2 C3 C4 C5 . -2.5(14)
C3 C4 C5 C6 . 2.8(14)
C3 C4 C5 C8 . -177.8(8)
C4 C5 C6 C7 . -0.3(14)
C8 C5 C6 C7 . -179.8(8)
C3 C2 C7 C6 . 2.5(14)
C1 C2 C7 C6 . -174.8(8)
C5 C6 C7 C2 . -2.3(14)
C4 C5 C8 N13 . -8.0(12)
C6 C5 C8 N13 . 171.5(8)
C4 C5 C8 N15 . 170.5(8)
C6 C5 C8 N15 . -10.1(13)
N14 C9 C10 C16 . -178.8(9)
N15 C9 C10 C16 . 2.5(13)
N14 C9 C10 C11 . 1.3(13)
N15 C9 C10 C11 . -177.5(8)
C16 C10 C11 C12 . -1.7(14)
C9 C10 C11 C12 . 178.2(8)
C10 C11 C12 C13 . -0.3(14)
C11 C12 C13 C14 . 0.4(13)
C11 C12 C13 C15 . -173.4(8)
C12 C13 C14 C16 . 1.6(14)
C15 C13 C14 C16 . 175.4(9)
C14 C13 C15 O2 . -175.9(8)
C12 C13 C15 O2 . -2.3(12)
C14 C13 C15 O1 . 1.9(12)
C12 C13 C15 O1 . 175.6(8)
C13 C14 C16 C10 . -3.8(15)
C11 C10 C16 C14 . 3.7(14)
C9 C10 C16 C14 . -176.2(9)
C93 C18 C19 C20 . -3.6(15)
C93 C18 C19 C17 . 178.1(9)
N13 C17 C19 C18 . 16.3(14)
N14 C17 C19 C18 . -161.1(9)
N13 C17 C19 C20 . -162.0(9)
N14 C17 C19 C20 . 20.7(14)
C18 C19 C20 C21 . 2.2(16)
C17 C19 C20 C21 . -179.5(10)
C19 C20 C21 C22 . -0.3(17)
C20 C21 C22 C93 . -0.2(16)
C20 C21 C22 C23 . 176.9(10)
C21 C22 C23 O5 . -145.2(10)
C93 C22 C23 O5 . 31.8(13)
C21 C22 C23 O6 . 35.1(13)
C93 C22 C23 O6 . -147.9(9)
N7 C24 C25 N8 . 0.6(12)
N8 C27 C28 C29 . -125.4(10)
N8 C27 C28 C33 . 52.4(14)
C33 C28 C29 C30 . -0.5(15)
C27 C28 C29 C30 . 177.3(11)
C28 C29 C30 C31 . -2.1(19)
C29 C30 C31 C32 . 3.8(19)
C30 C31 C32 C33 . -2.6(16)
C30 C31 C32 C34 . -179.2(10)
C29 C28 C33 C32 . 1.5(15)
C27 C28 C33 C32 . -176.3(9)
C31 C32 C33 C28 . 0.1(14)
C34 C32 C33 C28 . 176.8(9)
C31 C32 C34 N19 . 110.1(11)
C33 C32 C34 N19 . -66.6(12)
N19 C36 C37 N20 . -0.6(12)
N6 C38 C40 N5 . -1.8(11)
C47 C43 C44 C42 . 0.5(14)
C47 C43 C44 C41 . -177.6(8)
C45 C42 C44 C43 . -1.4(14)
C45 C42 C44 C41 . 176.6(9)
N5 C41 C44 C43 . 101.5(10)
N5 C41 C44 C42 . -76.5(10)
C44 C42 C45 C46 . 1.3(16)
C42 C45 C46 C47 . -0.2(16)
C44 C43 C47 C46 . 0.7(14)
C44 C43 C47 C48 . -179.7(9)
C45 C46 C47 C43 . -0.8(15)
C45 C46 C47 C48 . 179.5(9)
C43 C47 C48 N4 . 53.3(12)
C46 C47 C48 N4 . -127.0(10)
N4 C49 C50 N3 . 0.5(13)
N1 C53 C54 N2 . -0.3(11)
C58 C56 C57 C61 . -2.8(16)
C58 C56 C57 C55 . -178.8(10)
N2 C55 C57 C56 . 70.0(11)
N2 C55 C57 C61 . -106.0(9)
C57 C56 C58 C59 . 1.5(19)
C56 C58 C59 C60 . -0.5(19)
C58 C59 C60 C61 . 0.9(16)
C58 C59 C60 C62 . 177.7(10)
C59 C60 C61 C57 . -2.3(13)
C62 C60 C61 C57 . -179.0(8)
C56 C57 C61 C60 . 3.2(13)
C55 C57 C61 C60 . 179.2(8)
C61 C60 C62 N11 . -111.5(9)
C59 C60 C62 N11 . 71.8(11)
N12 C64 C65 N11 . 0.1(10)
O8 C66 C67 C72 . 12.0(13)
O7 C66 C67 C72 . -167.4(9)
O8 C66 C67 C68 . -168.2(9)
O7 C66 C67 C68 . 12.4(13)
C72 C67 C68 C69 . 1.5(15)
C66 C67 C68 C69 . -178.3(9)
C67 C68 C69 C70 . -1.8(16)
C68 C69 C70 C71 . 2.6(16)
C68 C69 C70 C73 . -177.7(9)
C69 C70 C71 C72 . -3.1(16)
C73 C70 C71 C72 . 177.1(9)
C70 C71 C72 C67 . 3.0(17)
C68 C67 C72 C71 . -2.1(15)
C66 C67 C72 C71 . 177.7(9)
C69 C70 C73 N16 . 176.9(9)
C71 C70 C73 N16 . -3.4(13)
C69 C70 C73 N17 . -2.1(14)
C71 C70 C73 N17 . 177.6(9)
N17 C75 C76 C82 . -168.2(8)
N18 C75 C76 C82 . 11.3(12)
N17 C75 C76 C77 . 12.4(13)
N18 C75 C76 C77 . -168.1(8)
C82 C76 C77 C78 . -1.5(13)
C75 C76 C77 C78 . 177.9(8)
C76 C77 C78 C79 . 2.5(14)
C77 C78 C79 C80 . -1.2(14)
C77 C78 C79 C81 . -179.6(8)
C78 C79 C80 C82 . -1.0(14)
C81 C79 C80 C82 . 177.3(8)
C80 C79 C81 O12 . -172.0(9)
C78 C79 C81 O12 . 6.3(13)
C80 C79 C81 O11 . 8.4(12)
C78 C79 C81 O11 . -173.3(8)
C77 C76 C82 C80 . -0.8(13)
C75 C76 C82 C80 . 179.8(8)
C79 C80 C82 C76 . 2.1(14)
N16 C74 C83 C86 . -11.0(15)
N18 C74 C83 C86 . 169.0(11)
N16 C74 C83 C84 . 175.5(9)
N18 C74 C83 C84 . -4.5(14)
C86 C83 C84 C85 . -0.5(16)
C74 C83 C84 C85 . 173.0(9)
C83 C84 C85 C88 . 0.6(15)
C84 C83 C86 C87 . 0(2)
C74 C83 C86 C87 . -174.0(13)
C83 C86 C87 C88 . 1(2)
C86 C87 C88 C85 . -1(2)
C86 C87 C88 C89 . 171.7(13)
C84 C85 C88 C87 . 0.0(16)
C84 C85 C88 C89 . -172.1(9)
C87 C88 C89 O10 . 5.2(15)
C85 C88 C89 O10 . 177.4(9)
C87 C88 C89 O9 . -173.0(10)
C85 C88 C89 O9 . -0.8(14)
C19 C18 C93 C22 . 3.1(15)
C21 C22 C93 C18 . -1.2(15)
C23 C22 C93 C18 . -178.2(9)
N2 C52 N1 C53 . -0.1(10)
N2 C52 N1 Zn1 . -173.1(5)
C54 C53 N1 C52 . 0.2(10)
C54 C53 N1 Zn1 . 173.1(6)
N1 C52 N2 C54 . -0.2(10)
N1 C52 N2 C55 . -178.0(8)
C53 C54 N2 C52 . 0.3(10)
C53 C54 N2 C55 . 178.2(8)
C57 C55 N2 C52 . 75.3(11)
C57 C55 N2 C54 . -102.2(10)
N4 C51 N3 C50 . -2.3(11)
N4 C51 N3 Zn1 . 162.6(6)
C49 C50 N3 C51 . 1.0(11)
C49 C50 N3 Zn1 . -160.7(8)
N3 C51 N4 C49 . 2.6(11)
N3 C51 N4 C48 . -175.0(8)
C50 C49 N4 C51 . -1.8(12)
C50 C49 N4 C48 . 175.5(10)
C47 C48 N4 C51 . 41.5(13)
C47 C48 N4 C49 . -135.4(11)
N6 C39 N5 C40 . -0.4(10)
N6 C39 N5 C41 . -176.0(7)
C38 C40 N5 C39 . 1.4(10)
C38 C40 N5 C41 . 177.0(8)
C44 C41 N5 C39 . -40.1(11)
C44 C41 N5 C40 . 145.1(9)
N5 C39 N6 C38 . -0.7(10)
N5 C39 N6 Zn2 . 177.2(6)
C40 C38 N6 C39 . 1.6(10)
C40 C38 N6 Zn2 . -176.5(6)
N8 C26 N7 C24 . 1.9(11)
N8 C26 N7 Zn2 . -169.5(6)
C25 C24 N7 C26 . -1.5(11)
C25 C24 N7 Zn2 . 168.7(7)
N7 C26 N8 C25 . -1.6(11)
N7 C26 N8 C27 . 178.5(9)
C24 C25 N8 C26 . 0.6(12)
C24 C25 N8 C27 . -179.5(9)
C28 C27 N8 C26 . -133.9(10)
C28 C27 N8 C25 . 46.3(15)
N12 C63 N11 C65 . 0.9(10)
N12 C63 N11 C62 . 180.0(7)
C64 C65 N11 C63 . -0.6(10)
C64 C65 N11 C62 . -179.7(8)
C60 C62 N11 C63 . -101.9(10)
C60 C62 N11 C65 . 77.0(11)
N11 C63 N12 C64 . -0.8(10)
N11 C63 N12 Zn3 2_584 171.7(6)
C65 C64 N12 C63 . 0.4(10)
C65 C64 N12 Zn3 2_584 -171.6(6)
N15 C8 N13 C17 . 0.0(13)
C5 C8 N13 C17 . 178.3(8)
N14 C17 N13 C8 . -0.1(13)
C19 C17 N13 C8 . -177.2(8)
N15 C9 N14 C17 . 0.7(13)
C10 C9 N14 C17 . -178.0(8)
N13 C17 N14 C9 . -0.2(13)
C19 C17 N14 C9 . 176.9(8)
N14 C9 N15 C8 . -0.8(13)
C10 C9 N15 C8 . 177.9(8)
N13 C8 N15 C9 . 0.4(13)
C5 C8 N15 C9 . -177.9(8)
N17 C73 N16 C74 . 1.3(13)
C70 C73 N16 C74 . -177.6(8)
N18 C74 N16 C73 . -2.3(13)
C83 C74 N16 C73 . 177.7(8)
N18 C75 N17 C73 . -0.7(13)
C76 C75 N17 C73 . 178.7(7)
N16 C73 N17 C75 . 0.1(13)
C70 C73 N17 C75 . 179.0(8)
N16 C74 N18 C75 . 1.7(13)
C83 C74 N18 C75 . -178.2(8)
N17 C75 N18 C74 . -0.2(13)
C76 C75 N18 C74 . -179.6(8)
N20 C35 N19 C36 . 0.5(11)
N20 C35 N19 C34 . -178.8(8)
C37 C36 N19 C35 . 0.1(11)
C37 C36 N19 C34 . 179.4(9)
C32 C34 N19 C35 . -87.5(12)
C32 C34 N19 C36 . 93.3(12)
N19 C35 N20 C37 . -0.8(11)
N19 C35 N20 Zn3 1_645 177.5(6)
C36 C37 N20 C35 . 0.9(11)
C36 C37 N20 Zn3 1_645 -177.6(7)
O20 C95 N21 C96 . 0(3)
O20 C95 N21 C97 . -177.5(14)
O22 C012 N22 C103 . 28(8)
O22 C012 N22 C102 . -163(3)
O21 C98 N23 C100 . 173(3)
O21 C98 N23 C99 . 1(5)
O2 C15 O1 Zn2 1_455 14.6(10)
C13 C15 O1 Zn2 1_455 -163.2(5)
O4 C1 O3 Zn3 2_554 8.6(11)
C2 C1 O3 Zn3 2_554 -171.0(6)
O5 C23 O6 Zn2 . 5.8(12)
C22 C23 O6 Zn2 . -174.5(6)
O8 C66 O7 Zn1 . -13.6(11)
C67 C66 O7 Zn1 . 165.8(6)
O10 C89 O9 Zn1 1_455 -4.3(10)
C88 C89 O9 Zn1 1_455 173.8(6)
O12 C81 O11 Zn3 . 18.0(13)
C79 C81 O11 Zn3 . -162.4(6)
